data_2016154
loop_
_publ_author_name
'Kubono, Koji'
'Yokoi, Kunihiko'

_publ_section_title
;
 Monoclinic and orthorhombic polymorphs of
 4,4',6,6'-tetrachloro-2,2'-(piperazine-1,4-diyldimethylene)diphenol
;
_journal_coeditor_code GG3104
_journal_issue 9
_journal_name_full 'Acta Crystallographica Section C'
_journal_page_first o535
_journal_page_last o537
_journal_paper_doi 10.1107/S0108270107035408
_journal_volume 63
_journal_year 2007
_chemical_formula_iupac 'C18 H18 Cl4 N2 O2'
_chemical_formula_moiety 'C18 H18 Cl4 N2 O2'
_chemical_formula_sum 'C18 H18 Cl4 N2 O2'
_chemical_formula_weight 436.14
_chemical_melting_point 511
_chemical_name_systematic
;
4,4',6,6'-tetrachloro-2,2'-(piperazin-1,4-diyldimethylene)diphenol
;
_space_group_IT_number 14
_symmetry_cell_setting monoclinic
_symmetry_space_group_name_Hall '-P 2ybc'
_symmetry_space_group_name_H-M 'P 1 21/c 1'
_cell_angle_alpha 90.0000
_cell_angle_beta 111.972(13)
_cell_angle_gamma 90.0000
_cell_formula_units_Z 2
_cell_length_a 7.4861(13)
_cell_length_b 17.2008(13)
_cell_length_c 8.0283(19)
_cell_measurement_reflns_used 25
_cell_measurement_temperature 298
_cell_measurement_theta_max 14.9
_cell_measurement_theta_min 14.6
_cell_volume 958.7(3)
_computing_cell_refinement WinAFC
_computing_data_collection 'WinAFC (Rigaku/MSC, 2006)'
_computing_data_reduction 'CrystalStructure (Rigaku/MSC, 2006)'
_computing_molecular_graphics 'PLATON (Spek, 2003)'
_computing_publication_material CrystalStructure
_computing_structure_refinement 'CRYSTALS (Betteridge <i>et al.</i>,  2003)'
_computing_structure_solution 'SIR92 (Altomare <i>et al.</i>,  1993)'
_diffrn_measured_fraction_theta_full 0.999
_diffrn_measured_fraction_theta_max 0.999
_diffrn_measurement_device_type 'Rigaku AFC7R'
_diffrn_measurement_method \w-2\q
_diffrn_radiation_type 'Mo K\a'
_diffrn_radiation_wavelength 0.71069
_diffrn_reflns_av_R_equivalents 0.017
_diffrn_reflns_limit_h_max 9
_diffrn_reflns_limit_h_min -9
_diffrn_reflns_limit_k_max 22
_diffrn_reflns_limit_k_min 0
_diffrn_reflns_limit_l_max 0
_diffrn_reflns_limit_l_min -10
_diffrn_reflns_number 2364
_diffrn_reflns_theta_full 27.51
_diffrn_reflns_theta_max 27.51
_diffrn_standards_decay_% 0.11
_diffrn_standards_interval_count 150
_diffrn_standards_number 3
_exptl_absorpt_coefficient_mu 0.633
_exptl_absorpt_correction_type none
_exptl_crystal_colour colorless
_exptl_crystal_density_diffrn 1.511
_exptl_crystal_density_method 'not measured'
_exptl_crystal_description prismatic
_exptl_crystal_F_000 448
_exptl_crystal_size_max 0.25
_exptl_crystal_size_mid 0.15
_exptl_crystal_size_min 0.15
_refine_diff_density_max 0.68
_refine_diff_density_min -0.35
_refine_ls_extinction_method none
_refine_ls_goodness_of_fit_ref 1.009
_refine_ls_hydrogen_treatment constr
_refine_ls_number_parameters 127
_refine_ls_number_reflns 1528
_refine_ls_R_factor_gt 0.0402
_refine_ls_shift/su_max 0.0000
_refine_ls_structure_factor_coef Fsqd
_refine_ls_weighting_details 'w = 1/[0.0024Fo^2^ + 1\s(Fo^2^)]/(4Fo^2^)'
_refine_ls_weighting_scheme calc
_refine_ls_wR_factor_ref 0.1248
_reflns_number_gt 1526
_reflns_number_total 2215
_reflns_threshold_expression F^2^>2.0\s(F^2^)
_cod_data_source_file gg3104.cif
_cod_data_source_block I
_cod_original_sg_symbol_H-M 'P 21/c'
_cod_database_code 2016154
_cod_database_fobs_code 2016154

loop_
_symmetry_equiv_pos_site_id
_symmetry_equiv_pos_as_xyz
1 +X,+Y,+Z
2 -X,1/2+Y,1/2-Z
3 -X,-Y,-Z
4 +X,1/2-Y,1/2+Z

loop_
_atom_site_type_symbol
_atom_site_label
_atom_site_fract_x
_atom_site_fract_y
_atom_site_fract_z
_atom_site_U_iso_or_equiv
_atom_site_adp_type
_atom_site_calc_flag
_atom_site_refinement_flags
_atom_site_occupancy
Cl Cl1 -0.32583(9) 0.14991(5) 0.08772(10) 0.0630(2) Uani d . 1.00
Cl Cl2 0.06831(14) 0.40389(4) 0.41664(14) 0.0731(2) Uani d . 1.00
O O1 -0.0072(2) 0.06476(10) 0.3491(2) 0.0507(5) Uani d . 1.00
N N1 0.3760(2) 0.05530(11) 0.5370(2) 0.0368(5) Uani d . 1.00
C C1 0.0181(3) 0.14211(13) 0.3645(3) 0.0389(6) Uani d . 1.00
C C2 -0.1247(3) 0.19103(16) 0.2520(3) 0.0433(6) Uani d . 1.00
C C3 -0.1097(3) 0.27050(16) 0.2659(4) 0.0504(7) Uani d . 1.00
C C4 0.0514(4) 0.30339(15) 0.3944(4) 0.0487(7) Uani d . 1.00
C C5 0.1980(3) 0.25661(15) 0.5046(3) 0.0447(6) Uani d . 1.00
C C6 0.1833(3) 0.17638(14) 0.4917(3) 0.0377(6) Uani d . 1.00
C C7 0.3389(3) 0.12623(15) 0.6210(3) 0.0449(6) Uani d . 1.00
C C8 0.4707(3) 0.07261(14) 0.4110(3) 0.0408(6) Uani d . 1.00
C C9 0.5036(4) -0.00153(15) 0.3248(3) 0.0419(6) Uani d . 1.00
H H1 0.0971 0.0416 0.4073 0.057 Uiso d R 1.00
H H2 -0.2093 0.3026 0.1883 0.063 Uiso c R 1.00
H H3 0.3100 0.2798 0.5902 0.055 Uiso c R 1.00
H H4 0.3002 0.1116 0.7167 0.052 Uiso c R 1.00
H H5 0.4546 0.1555 0.6673 0.052 Uiso c R 1.00
H H6 0.3919 0.1070 0.3208 0.050 Uiso c R 1.00
H H7 0.5915 0.0966 0.4744 0.050 Uiso c R 1.00
H H8 0.3828 -0.0252 0.2601 0.050 Uiso c R 1.00
H H9 0.5666 0.0102 0.2448 0.050 Uiso c R 1.00

loop_
_atom_site_aniso_label
_atom_site_aniso_U_11
_atom_site_aniso_U_22
_atom_site_aniso_U_33
_atom_site_aniso_U_12
_atom_site_aniso_U_13
_atom_site_aniso_U_23
Cl1 0.0374(3) 0.0831(5) 0.0567(4) 0.0013(3) 0.0040(2) 0.0068(3)
Cl2 0.0903(6) 0.0366(3) 0.1081(7) 0.0110(3) 0.0552(5) 0.0033(4)
O1 0.0408(9) 0.0384(9) 0.0633(12) 0.0015(7) 0.0083(8) 0.0002(9)
N1 0.0353(9) 0.0354(9) 0.0382(11) 0.0084(7) 0.0119(8) 0.0029(8)
C1 0.0341(10) 0.0382(12) 0.0455(13) 0.0037(9) 0.0160(10) 0.0019(10)
C2 0.0328(11) 0.0533(14) 0.0444(14) 0.0068(10) 0.0152(10) 0.0068(11)
C3 0.0445(13) 0.0533(16) 0.0592(18) 0.0190(11) 0.0261(13) 0.0153(13)
C4 0.0528(14) 0.0360(11) 0.0687(18) 0.0085(10) 0.0356(14) 0.0046(12)
C5 0.0424(12) 0.0418(12) 0.0535(15) 0.0006(11) 0.0220(12) -0.0086(12)
C6 0.0358(11) 0.0361(11) 0.0418(13) 0.0072(9) 0.0154(10) 0.0000(10)
C7 0.0417(12) 0.0469(13) 0.0423(14) 0.0095(11) 0.0113(11) -0.0033(12)
C8 0.0415(12) 0.0368(11) 0.0460(14) 0.0064(10) 0.0184(11) 0.0080(10)
C9 0.0445(12) 0.0448(12) 0.0356(13) 0.0101(10) 0.0139(10) 0.0068(10)

loop_
_atom_type_symbol
_atom_type_description
_atom_type_scat_dispersion_real
_atom_type_scat_dispersion_imag
_atom_type_scat_source
C C 0.003 0.002
;
International Tables for Crystallography
(1992, Vol. C, Tables 4.2.6.8 and 6.1.1.4)
;
H H 0.000 0.000
;
International Tables for Crystallography
(1992, Vol. C, Table 6.1.1.4)
;
Cl Cl 0.148 0.159
;
International Tables for Crystallography
(1992, Vol. C, Tables 4.2.6.8 and 6.1.1.4)
;
N N 0.006 0.003
;
International Tables for Crystallography
(1992, Vol. C, Tables 4.2.6.8 and 6.1.1.4)
;
O O 0.011 0.006
;
International Tables for Crystallography
(1992, Vol. C, Tables 4.2.6.8 and 6.1.1.4)
;

loop_
_geom_angle_atom_site_label_1
_geom_angle_atom_site_label_2
_geom_angle_atom_site_label_3
_geom_angle_site_symmetry_1
_geom_angle_site_symmetry_3
_geom_angle
_geom_angle_publ_flag
C7 N1 C8 . . 111.78(19) no
C7 N1 C9 . 3_656 110.15(19) no
C8 N1 C9 . 3_656 109.3(2) no
O1 C1 C2 . . 119.36(19) no
O1 C1 C6 . . 122.56(19) no
C2 C1 C6 . . 118.1(2) no
Cl1 C2 C1 . . 118.86(19) no
Cl1 C2 C3 . . 119.24(18) no
C1 C2 C3 . . 121.9(2) no
C2 C3 C4 . . 119.4(2) no
Cl2 C4 C3 . . 119.6(2) no
Cl2 C4 C5 . . 120.26(19) no
C3 C4 C5 . . 120.2(2) no
C4 C5 C6 . . 120.7(2) no
C1 C6 C5 . . 119.8(2) no
C1 C6 C7 . . 120.2(2) no
C5 C6 C7 . . 119.93(19) no
N1 C7 C6 . . 112.88(19) no
N1 C8 C9 . . 110.3(2) no
N1 C9 C8 3_656 . 110.1(2) no
C1 O1 H1 . . 110.3 no
C2 C3 H2 . . 120.4 no
C4 C3 H2 . . 120.2 no
C4 C5 H3 . . 119.5 no
C6 C5 H3 . . 119.8 no
N1 C7 H4 . . 108.6 no
N1 C7 H5 . . 108.6 no
C6 C7 H4 . . 108.5 no
C6 C7 H5 . . 108.8 no
H4 C7 H5 . . 109.5 no
N1 C8 H6 . . 109.2 no
N1 C8 H7 . . 109.1 no
C9 C8 H6 . . 109.7 no
C9 C8 H7 . . 109.0 no
H6 C8 H7 . . 109.5 no
N1 C9 H8 3_656 . 109.5 no
N1 C9 H9 3_656 . 109.0 no
C8 C9 H8 . . 109.1 no
C8 C9 H9 . . 109.7 no
H8 C9 H9 . . 109.5 no

loop_
_geom_bond_atom_site_label_1
_geom_bond_atom_site_label_2
_geom_bond_site_symmetry_2
_geom_bond_distance
_geom_bond_publ_flag
Cl1 C2 . 1.738(2) no
Cl2 C4 . 1.738(2) no
O1 C1 . 1.343(2) no
N1 C7 . 1.470(3) no
N1 C8 . 1.467(4) no
N1 C9 3_656 1.466(3) no
C1 C2 . 1.395(3) no
C1 C6 . 1.405(2) no
C2 C3 . 1.373(3) no
C3 C4 . 1.381(3) no
C4 C5 . 1.381(3) no
C5 C6 . 1.385(3) no
C6 C7 . 1.508(3) no
C8 C9 . 1.514(3) no
O1 H1 . 0.845 no
C3 H2 . 0.950 no
C5 H3 . 0.950 no
C7 H4 . 0.950 no
C7 H5 . 0.950 no
C8 H6 . 0.950 no
C8 H7 . 0.950 no
C9 H8 . 0.950 no
C9 H9 . 0.950 no

loop_
_geom_contact_atom_site_label_1
_geom_contact_atom_site_label_2
_geom_contact_distance
_geom_contact_site_symmetry_2
_geom_contact_publ_flag
Cl2 O1 3.419(2) 2_555 ?
O1 Cl2 3.419(2) 2_545 ?
O1 O1 3.263(2) 3_556 ?
C2 C4 3.581(5) 4_554 no
C4 C2 3.581(5) 4_555 no
Cl1 H3 2.989 4_454 ?
Cl1 H4 3.302 1_454 ?
Cl1 H5 3.155 1_454 ?
Cl1 H6 3.387 1_455 ?
Cl1 H7 3.507 1_455 ?
Cl1 H8 3.419 3_555 ?
Cl1 H9 2.962 1_455 ?
Cl2 H1 3.391 2_555 ?
Cl2 H4 2.784 4_554 ?
Cl2 H6 3.248 4_555 ?
Cl2 H8 3.364 2_555 ?
Cl2 H8 3.556 4_555 ?
O1 H1 2.934 3_556 ?
O1 H7 3.549 1_455 ?
O1 H9 3.124 1_455 ?
C3 H5 3.309 4_454 ?
C3 H7 3.433 4_454 ?
C4 H4 3.103 4_554 ?
C5 H4 3.520 4_554 ?
C5 H6 3.361 4_555 ?
C7 H2 3.444 4_655 ?
C8 H2 3.362 4_655 ?
C8 H3 3.494 4_554 ?
H1 Cl2 3.391 2_545 ?
H1 O1 2.934 3_556 ?
H1 H1 2.827 3_556 ?
H2 C7 3.444 4_454 ?
H2 C8 3.362 4_454 ?
H2 H5 2.561 4_454 ?
H2 H7 2.502 4_454 ?
H2 H8 3.321 2_555 ?
H3 Cl1 2.989 4_655 ?
H3 C8 3.494 4_555 ?
H3 H4 3.510 4_554 ?
H3 H6 2.598 4_555 ?
H4 Cl1 3.302 1_656 ?
H4 Cl2 2.784 4_555 ?
H4 C4 3.103 4_555 ?
H4 C5 3.520 4_555 ?
H4 H3 3.510 4_555 ?
H5 Cl1 3.155 1_656 ?
H5 C3 3.309 4_655 ?
H5 H2 2.561 4_655 ?
H6 Cl1 3.387 1_655 ?
H6 Cl2 3.248 4_554 ?
H6 C5 3.361 4_554 ?
H6 H3 2.598 4_554 ?
H7 Cl1 3.507 1_655 ?
H7 O1 3.549 1_655 ?
H7 C3 3.433 4_655 ?
H7 H2 2.502 4_655 ?
H8 Cl1 3.419 3_555 ?
H8 Cl2 3.364 2_545 ?
H8 Cl2 3.556 4_554 ?
H8 H2 3.321 2_545 ?
H9 Cl1 2.962 1_655 ?
H9 O1 3.124 1_655 ?

loop_
_geom_hbond_atom_site_label_D
_geom_hbond_atom_site_label_H
_geom_hbond_atom_site_label_A
_geom_hbond_site_symmetry_A
_geom_hbond_distance_DH
_geom_hbond_distance_HA
_geom_hbond_distance_DA
_geom_hbond_angle_DHA
_geom_hbond_publ_flag
O1 H1 N1 . 0.845 1.968 2.700(2) 145 yes
C7 H4 Cl2 4_555 0.950 2.784 3.688(3) 159 yes

loop_
_geom_torsion_atom_site_label_1
_geom_torsion_atom_site_label_2
_geom_torsion_atom_site_label_3
_geom_torsion_atom_site_label_4
_geom_torsion_site_symmetry_1
_geom_torsion_site_symmetry_3
_geom_torsion_site_symmetry_4
_geom_torsion
_geom_torsion_publ_flag
C2 C1 C6 C7 . . . 177.8(2) yes
C1 C6 C7 N1 . . . 39.8(3) yes
C5 C6 C7 N1 . . . -143.7(2) yes
C4 C5 C6 C1 . . . 0.4(4) yes
C7 N1 C8 C9 . . . -179.06(17) ?
C8 N1 C7 C6 . . . 70.4(2) ?
C7 N1 C9 C8 . 3_656 3_656 178.2(2) ?
C9 N1 C7 C6 3_656 . . -167.8(2) ?
C8 N1 C9 C8 . 3_656 3_656 -58.6(2) ?
C9 N1 C8 C9 3_656 . . 58.7(2) ?
O1 C1 C2 Cl1 . . . -3.2(4) ?
O1 C1 C2 C3 . . . 177.7(3) ?
O1 C1 C6 C5 . . . -178.0(2) ?
O1 C1 C6 C7 . . . -1.5(4) ?
C2 C1 C6 C5 . . . 1.4(4) ?
C6 C1 C2 Cl1 . . . 177.5(2) ?
C6 C1 C2 C3 . . . -1.7(4) ?
Cl1 C2 C3 C4 . . . -178.9(2) ?
C1 C2 C3 C4 . . . 0.2(5) ?
C2 C3 C4 Cl2 . . . -178.3(2) ?
C2 C3 C4 C5 . . . 1.6(5) ?
Cl2 C4 C5 C6 . . . 178.0(2) ?
C3 C4 C5 C6 . . . -1.9(5) ?
C4 C5 C6 C7 . . . -176.1(3) ?
N1 C8 C9 N1 . . 3_656 -59.2(2) ?
